data_7154483
loop_
_publ_author_name
'Yu, Jiangang'
'Kehr, Gerald'
'Daniliuc, Constantin G.'
'Bannwarth, Christoph'
'Grimme, Stefan'
'Erker, Gerhard'

_publ_section_title
;
 Direct synthesis of a geminal zwitterionic phosphonium/hydridoborate
 system - developing an alternative tool for generating frustrated Lewis
 pair hydrogen activation systems.
;
_journal_issue 20
_journal_name_full 'Organic &amp; biomolecular chemistry'
_journal_page_first 5783
_journal_page_last 5792
_journal_paper_doi 10.1039/c5ob00634a
_journal_volume 13
_journal_year 2015
_chemical_formula_sum 'C40 H34 B Cl2 F10 P'
_chemical_formula_weight 817.35
_chemical_name_systematic
; 
 ? 
;
_space_group_IT_number 2
_symmetry_cell_setting triclinic
_symmetry_space_group_name_Hall '-P 1'
_symmetry_space_group_name_H-M 'P -1'
_atom_sites_solution_hydrogens geom
_atom_sites_solution_primary direct
_atom_sites_solution_secondary difmap
_audit_creation_method SHELXL-97
_audit_update_record
;
2015-03-20 deposited with the CCDC.
2015-04-15 downloaded from the CCDC.
;
_cell_angle_alpha 90.2660(10)
_cell_angle_beta 108.6870(10)
_cell_angle_gamma 103.1290(10)
_cell_formula_units_Z 2
_cell_length_a 11.2185(2)
_cell_length_b 11.8258(2)
_cell_length_c 15.1455(3)
_cell_measurement_reflns_used 4994
_cell_measurement_temperature 223(2)
_cell_measurement_theta_max 28.28
_cell_measurement_theta_min 4.08
_cell_volume 1847.10(6)
_computing_cell_refinement 'Collect (Nonius B.V., 1998)'
_computing_data_collection 'Collect (Nonius B.V., 1998)'
_computing_data_reduction 'Denzo-SMN (Otwinowski & Minor, 1997)'
_computing_molecular_graphics 'XP (BrukerAXS, 2000)'
_computing_publication_material 'SHELXL-97 (Sheldrick, 1997)'
_computing_structure_refinement 'SHELXL-97 (Sheldrick, 1997)'
_computing_structure_solution 'SHELXS-97 (Sheldrick, 1990)'
_diffrn_ambient_temperature 223(2)
_diffrn_measured_fraction_theta_full 0.970
_diffrn_measured_fraction_theta_max 0.970
_diffrn_measurement_device_type 'Nonius KappaCCD APEXII'
_diffrn_measurement_method '\w and \f scans'
_diffrn_radiation_monochromator 'Montel mirror'
_diffrn_radiation_source 'rotating anode Nonius FR591'
_diffrn_radiation_type MoK\a
_diffrn_radiation_wavelength 0.71073
_diffrn_reflns_av_R_equivalents 0.050
_diffrn_reflns_av_sigmaI/netI 0.0435
_diffrn_reflns_limit_h_max 14
_diffrn_reflns_limit_h_min -14
_diffrn_reflns_limit_k_max 15
_diffrn_reflns_limit_k_min -15
_diffrn_reflns_limit_l_max 20
_diffrn_reflns_limit_l_min -17
_diffrn_reflns_number 18017
_diffrn_reflns_theta_full 28.33
_diffrn_reflns_theta_max 28.33
_diffrn_reflns_theta_min 4.28
_exptl_absorpt_coefficient_mu 0.300
_exptl_absorpt_correction_T_max 0.9425
_exptl_absorpt_correction_T_min 0.9023
_exptl_absorpt_correction_type multi-scan
_exptl_absorpt_process_details 'Denzo (Otwinowski, Borek, Majewski & Minor, 2003)'
_exptl_crystal_colour 'pale yellow'
_exptl_crystal_density_diffrn 1.470
_exptl_crystal_density_method 'not measured'
_exptl_crystal_description prism
_exptl_crystal_F_000 836
_exptl_crystal_size_max 0.35
_exptl_crystal_size_mid 0.20
_exptl_crystal_size_min 0.20
_refine_diff_density_max 0.331
_refine_diff_density_min -0.346
_refine_diff_density_rms 0.048
_refine_ls_extinction_method none
_refine_ls_goodness_of_fit_ref 1.064
_refine_ls_hydrogen_treatment constr
_refine_ls_matrix_type full
_refine_ls_number_parameters 521
_refine_ls_number_reflns 8925
_refine_ls_number_restraints 61
_refine_ls_restrained_S_all 1.075
_refine_ls_R_factor_all 0.0776
_refine_ls_R_factor_gt 0.0604
_refine_ls_shift/su_max 0.000
_refine_ls_shift/su_mean 0.000
_refine_ls_structure_factor_coef Fsqd
_refine_ls_weighting_details 'calc w=1/[\s^2^(Fo^2^)+(0.0524P)^2^+1.2715P] where P=(Fo^2^+2Fc^2^)/3'
_refine_ls_weighting_scheme calc
_refine_ls_wR_factor_gt 0.1437
_refine_ls_wR_factor_ref 0.1582
_reflns_number_gt 7139
_reflns_number_total 8925
_reflns_threshold_expression >2sigma(I)
_cod_data_source_file c5ob00634a2.cif
_cod_data_source_block erk7652
_cod_depositor_comments 'Adding full bibliography for 7154478--7154486.cif.'
_cod_original_sg_symbol_H-M P-1
_cod_database_code 7154483

loop_
_symmetry_equiv_pos_as_xyz
'x, y, z'
'-x, -y, -z'

loop_
_atom_site_label
_atom_site_type_symbol
_atom_site_fract_x
_atom_site_fract_y
_atom_site_fract_z
_atom_site_U_iso_or_equiv
_atom_site_adp_type
_atom_site_occupancy
_atom_site_symmetry_multiplicity
_atom_site_calc_flag
_atom_site_refinement_flags
_atom_site_disorder_assembly
_atom_site_disorder_group
P1 P 0.40255(6) 0.79945(5) 0.21021(4) 0.03754(14) Uani 1 1 d . . .
B1 B 0.5513(2) 1.0571(2) 0.22433(17) 0.0396(5) Uani 1 1 d . . .
C1 C 0.5294(2) 0.91344(18) 0.20285(14) 0.0378(4) Uani 1 1 d . . .
H1 H 0.6132 0.8911 0.2266 0.045 Uiso 1 1 calc R . .
C2 C 0.5306(2) 0.99611(19) 0.12613(15) 0.0436(5) Uani 1 1 d . . .
H2A H 0.4479 0.9925 0.0767 0.052 Uiso 1 1 calc R . .
H2B H 0.6056 1.0096 0.1043 0.052 Uiso 1 1 calc R . .
C3 C 0.4799(3) 0.7368(2) 0.31895(16) 0.0477(5) Uani 1 1 d . . .
H3A H 0.5297 0.7997 0.3681 0.057 Uiso 1 1 calc R . .
H3B H 0.4129 0.6872 0.3396 0.057 Uiso 1 1 calc R . .
C11 C 0.2634(2) 0.85639(19) 0.20755(15) 0.0389(4) Uani 1 1 d . . .
C12 C 0.1717(2) 0.86455(19) 0.11987(15) 0.0408(5) Uani 1 1 d . . .
C13 C 0.0622(2) 0.9028(2) 0.11803(18) 0.0472(5) Uani 1 1 d . . .
H13 H 0.0019 0.9091 0.0598 0.057 Uiso 1 1 calc R . .
C14 C 0.0388(2) 0.9317(2) 0.1983(2) 0.0514(6) Uani 1 1 d . . .
C15 C 0.1317(3) 0.9270(2) 0.28321(18) 0.0508(6) Uani 1 1 d . . .
H15 H 0.1182 0.9487 0.3384 0.061 Uiso 1 1 calc R . .
C16 C 0.2445(2) 0.8914(2) 0.29040(16) 0.0437(5) Uani 1 1 d . . .
C17 C 0.1817(3) 0.8352(2) 0.02567(16) 0.0504(6) Uani 1 1 d . . .
H17A H 0.1389 0.7539 0.0055 0.076 Uiso 1 1 calc R . .
H17B H 0.2723 0.8487 0.0307 0.076 Uiso 1 1 calc R . .
H17C H 0.1402 0.8840 -0.0196 0.076 Uiso 1 1 calc R . .
C18 C -0.0838(3) 0.9682(3) 0.1937(3) 0.0749(9) Uani 1 1 d . . .
H18A H -0.0674 1.0525 0.1963 0.112 Uiso 1 1 calc R . .
H18B H -0.1106 0.9407 0.2463 0.112 Uiso 1 1 calc R . .
H18C H -0.1519 0.9347 0.1357 0.112 Uiso 1 1 calc R . .
C19 C 0.3391(3) 0.8943(3) 0.38697(17) 0.0584(7) Uani 1 1 d . . .
H19A H 0.3199 0.9425 0.4301 0.088 Uiso 1 1 calc R . .
H19B H 0.4265 0.9265 0.3866 0.088 Uiso 1 1 calc R . .
H19C H 0.3321 0.8158 0.4066 0.088 Uiso 1 1 calc R . .
C21 C 0.3372(2) 0.67071(19) 0.12612(15) 0.0405(5) Uani 1 1 d . . .
C22 C 0.2290(2) 0.5860(2) 0.13282(17) 0.0463(5) Uani 1 1 d . . .
C23 C 0.1782(3) 0.4884(2) 0.0696(2) 0.0548(6) Uani 1 1 d . . .
H23 H 0.1051 0.4335 0.0733 0.066 Uiso 1 1 calc R . .
C24 C 0.2298(3) 0.4680(2) 0.00169(19) 0.0550(6) Uani 1 1 d . . .
C25 C 0.3382(3) 0.5496(2) -0.00178(18) 0.0515(6) Uani 1 1 d . . .
H25 H 0.3762 0.5362 -0.0466 0.062 Uiso 1 1 calc R . .
C26 C 0.3929(2) 0.65041(19) 0.05828(16) 0.0435(5) Uani 1 1 d . . .
C27 C 0.1644(3) 0.5905(2) 0.2064(2) 0.0609(7) Uani 1 1 d . . .
H27A H 0.1215 0.6542 0.1967 0.091 Uiso 1 1 calc R . .
H27B H 0.2294 0.6026 0.2681 0.091 Uiso 1 1 calc R . .
H27C H 0.1010 0.5176 0.2013 0.091 Uiso 1 1 calc R . .
C28 C 0.1729(4) 0.3593(3) -0.0647(2) 0.0782(10) Uani 1 1 d . . .
H28A H 0.2171 0.2992 -0.0391 0.117 Uiso 1 1 calc R . .
H28B H 0.1836 0.3765 -0.1246 0.117 Uiso 1 1 calc R . .
H28C H 0.0813 0.3323 -0.0730 0.117 Uiso 1 1 calc R . .
C29 C 0.5106(3) 0.7304(2) 0.0458(2) 0.0581(7) Uani 1 1 d . . .
H29A H 0.5361 0.6939 -0.0005 0.087 Uiso 1 1 calc R . .
H29B H 0.5812 0.7456 0.1049 0.087 Uiso 1 1 calc R . .
H29C H 0.4902 0.8032 0.0248 0.087 Uiso 1 1 calc R . .
C31 C 0.4454(2) 1.11896(19) 0.24123(15) 0.0404(5) Uani 1 1 d . . .
F32 F 0.31818(15) 1.11206(14) 0.08005(10) 0.0572(4) Uani 1 1 d . . .
C32 C 0.3405(2) 1.1425(2) 0.17053(16) 0.0441(5) Uani 1 1 d . . .
C33 C 0.2512(2) 1.1957(2) 0.18703(19) 0.0523(6) Uani 1 1 d . . .
F33 F 0.14913(16) 1.21035(16) 0.11560(13) 0.0715(5) Uani 1 1 d . . .
C34 C 0.2647(3) 1.2321(3) 0.2762(2) 0.0597(7) Uani 1 1 d . . .
F34 F 0.1775(2) 1.2831(2) 0.29218(16) 0.0940(7) Uani 1 1 d . . .
C35 C 0.3669(3) 1.2137(3) 0.34905(19) 0.0581(6) Uani 1 1 d . . .
F35 F 0.3798(2) 1.2455(2) 0.43719(13) 0.0878(6) Uani 1 1 d . . .
F36 F 0.55053(15) 1.14328(15) 0.40524(10) 0.0616(4) Uani 1 1 d . . .
C36 C 0.4532(2) 1.1594(2) 0.32981(16) 0.0472(5) Uani 1 1 d . . .
C41 C 0.6992(2) 1.11891(19) 0.28651(16) 0.0416(5) Uani 1 1 d . . .
F42 F 0.71116(15) 1.25615(13) 0.17475(11) 0.0581(4) Uani 1 1 d . . .
C42 C 0.7681(2) 1.2151(2) 0.25631(17) 0.0455(5) Uani 1 1 d . . .
C43 C 0.8945(2) 1.2740(2) 0.3062(2) 0.0525(6) Uani 1 1 d . . .
F43 F 0.95441(16) 1.36680(14) 0.27249(14) 0.0715(5) Uani 1 1 d . . .
C44 C 0.9568(2) 1.2371(3) 0.3899(2) 0.0567(6) Uani 1 1 d . . .
F44 F 1.07831(16) 1.29398(18) 0.44106(14) 0.0813(6) Uani 1 1 d . . .
C45 C 0.8943(3) 1.1423(3) 0.42365(17) 0.0538(6) Uani 1 1 d . . .
F45 F 0.95418(17) 1.10726(17) 0.50699(12) 0.0739(5) Uani 1 1 d . . .
F46 F 0.71261(15) 0.99360(13) 0.40945(10) 0.0564(4) Uani 1 1 d . . .
C46 C 0.7684(2) 1.0863(2) 0.37140(16) 0.0454(5) Uani 1 1 d . . .
C51 C 0.5691(3) 0.6655(2) 0.30416(16) 0.0515(6) Uani 1 1 d . . .
C52 C 0.7004(3) 0.7160(3) 0.32483(19) 0.0586(7) Uani 1 1 d . . .
H52 H 0.7343 0.7937 0.3506 0.070 Uiso 1 1 calc R . .
C53 C 0.7822(4) 0.6529(3) 0.3078(2) 0.0743(9) Uani 1 1 d . . .
H53 H 0.8708 0.6881 0.3213 0.089 Uiso 1 1 calc R . .
C54 C 0.7331(4) 0.5379(3) 0.2707(2) 0.0801(10) Uani 1 1 d . . .
H54 H 0.7878 0.4955 0.2576 0.096 Uiso 1 1 calc R . .
C55 C 0.6046(4) 0.4863(3) 0.2532(2) 0.0775(10) Uani 1 1 d . . .
H55 H 0.5718 0.4077 0.2296 0.093 Uiso 1 1 calc R . .
C56 C 0.5227(3) 0.5487(2) 0.2700(2) 0.0645(7) Uani 1 1 d . . .
H56 H 0.4349 0.5120 0.2582 0.077 Uiso 1 1 calc R . .
C61 C 0.2229(5) 0.5767(5) 0.5182(3) 0.0767(15) Uani 0.777(12) 1 d PDU A 1
H61A H 0.1822 0.5116 0.5469 0.092 Uiso 0.777(12) 1 calc PR A 1
H61B H 0.2668 0.6418 0.5664 0.092 Uiso 0.777(12) 1 calc PR A 1
Cl1 Cl 0.3389(3) 0.5341(3) 0.4776(2) 0.0943(8) Uani 0.777(12) 1 d PDU A 1
Cl2 Cl 0.1094(4) 0.6165(3) 0.4328(3) 0.1302(15) Uani 0.777(12) 1 d PDU A 1
C61A C 0.2106(14) 0.531(2) 0.479(2) 0.110(7) Uani 0.223(12) 1 d PDU A 2
H61C H 0.2054 0.5194 0.5422 0.132 Uiso 0.223(12) 1 calc PR A 2
H61D H 0.1784 0.4546 0.4445 0.132 Uiso 0.223(12) 1 calc PR A 2
Cl1A Cl 0.3733(13) 0.5752(16) 0.4924(10) 0.120(4) Uani 0.223(12) 1 d PDU A 2
Cl2A Cl 0.0982(5) 0.6134(5) 0.4264(3) 0.0441(18) Uani 0.223(12) 1 d PDU A 2

loop_
_atom_site_aniso_label
_atom_site_aniso_U_11
_atom_site_aniso_U_22
_atom_site_aniso_U_33
_atom_site_aniso_U_23
_atom_site_aniso_U_13
_atom_site_aniso_U_12
P1 0.0421(3) 0.0379(3) 0.0323(2) 0.0042(2) 0.0128(2) 0.0081(2)
B1 0.0417(12) 0.0404(12) 0.0337(11) 0.0029(9) 0.0105(9) 0.0067(10)
C1 0.0408(11) 0.0387(11) 0.0324(9) 0.0009(8) 0.0115(8) 0.0076(8)
C2 0.0505(13) 0.0430(12) 0.0348(10) 0.0041(9) 0.0140(9) 0.0062(10)
C3 0.0563(14) 0.0508(13) 0.0381(11) 0.0089(10) 0.0156(10) 0.0165(11)
C11 0.0410(11) 0.0387(11) 0.0358(10) 0.0043(8) 0.0133(8) 0.0063(9)
C12 0.0419(11) 0.0361(11) 0.0393(10) 0.0025(8) 0.0103(9) 0.0040(9)
C13 0.0438(12) 0.0403(12) 0.0502(13) 0.0044(10) 0.0076(10) 0.0074(9)
C14 0.0487(13) 0.0452(13) 0.0635(15) 0.0066(11) 0.0229(12) 0.0112(10)
C15 0.0575(14) 0.0511(14) 0.0518(13) 0.0050(11) 0.0280(12) 0.0142(11)
C16 0.0494(13) 0.0432(12) 0.0387(11) 0.0046(9) 0.0163(10) 0.0089(10)
C17 0.0538(14) 0.0555(14) 0.0375(11) 0.0052(10) 0.0086(10) 0.0144(11)
C18 0.0636(18) 0.086(2) 0.087(2) 0.0108(18) 0.0288(17) 0.0353(17)
C19 0.0721(18) 0.0715(18) 0.0366(12) 0.0023(11) 0.0183(12) 0.0269(14)
C21 0.0452(12) 0.0358(11) 0.0396(10) 0.0057(8) 0.0143(9) 0.0076(9)
C22 0.0484(13) 0.0403(12) 0.0493(12) 0.0081(10) 0.0169(10) 0.0074(10)
C23 0.0542(14) 0.0422(13) 0.0603(15) 0.0048(11) 0.0165(12) 0.0000(11)
C24 0.0591(15) 0.0425(13) 0.0532(14) -0.0027(11) 0.0114(12) 0.0028(11)
C25 0.0588(15) 0.0481(13) 0.0464(12) -0.0011(10) 0.0183(11) 0.0095(11)
C26 0.0501(13) 0.0380(11) 0.0404(11) 0.0006(9) 0.0152(10) 0.0065(9)
C27 0.0624(16) 0.0543(15) 0.0701(17) 0.0077(13) 0.0352(14) 0.0029(12)
C28 0.089(2) 0.0542(17) 0.073(2) -0.0188(15) 0.0192(18) -0.0069(16)
C29 0.0669(17) 0.0526(14) 0.0587(15) -0.0086(12) 0.0354(13) 0.0009(12)
C31 0.0422(11) 0.0365(11) 0.0397(10) 0.0020(8) 0.0114(9) 0.0071(9)
F32 0.0632(9) 0.0663(9) 0.0392(7) 0.0072(6) 0.0086(6) 0.0215(7)
C32 0.0479(12) 0.0390(11) 0.0405(11) 0.0039(9) 0.0097(9) 0.0078(9)
C33 0.0454(13) 0.0475(13) 0.0581(14) 0.0066(11) 0.0063(11) 0.0155(10)
F33 0.0607(10) 0.0780(11) 0.0714(11) 0.0132(9) 0.0030(8) 0.0349(9)
C34 0.0538(15) 0.0581(16) 0.0700(17) -0.0057(13) 0.0179(13) 0.0229(12)
F34 0.0801(13) 0.1163(17) 0.0999(15) -0.0109(13) 0.0260(11) 0.0579(12)
C35 0.0573(15) 0.0628(16) 0.0538(14) -0.0109(12) 0.0163(12) 0.0169(13)
F35 0.0860(13) 0.1228(17) 0.0602(10) -0.0255(11) 0.0197(9) 0.0435(12)
F36 0.0591(9) 0.0858(11) 0.0381(7) -0.0051(7) 0.0066(6) 0.0281(8)
C36 0.0449(12) 0.0511(13) 0.0401(11) -0.0014(10) 0.0059(9) 0.0131(10)
C41 0.0426(11) 0.0388(11) 0.0429(11) -0.0025(9) 0.0131(9) 0.0101(9)
F42 0.0611(9) 0.0487(8) 0.0618(9) 0.0140(7) 0.0173(7) 0.0119(7)
C42 0.0459(12) 0.0399(12) 0.0513(13) 0.0003(10) 0.0165(10) 0.0112(9)
C43 0.0460(13) 0.0443(13) 0.0688(16) -0.0042(11) 0.0246(12) 0.0058(10)
F43 0.0549(9) 0.0560(9) 0.1009(14) 0.0066(9) 0.0320(9) -0.0010(7)
C44 0.0373(12) 0.0635(16) 0.0630(16) -0.0141(13) 0.0118(11) 0.0074(11)
F44 0.0413(9) 0.0992(14) 0.0827(12) -0.0200(10) 0.0054(8) -0.0015(8)
C45 0.0505(14) 0.0668(16) 0.0413(12) -0.0044(11) 0.0056(10) 0.0224(12)
F45 0.0623(10) 0.0949(13) 0.0522(9) 0.0006(9) -0.0024(7) 0.0262(9)
F46 0.0655(9) 0.0559(9) 0.0443(7) 0.0079(6) 0.0139(7) 0.0136(7)
C46 0.0469(12) 0.0461(12) 0.0426(11) -0.0008(9) 0.0134(10) 0.0122(10)
C51 0.0665(16) 0.0519(14) 0.0381(11) 0.0125(10) 0.0136(11) 0.0236(12)
C52 0.0638(17) 0.0585(16) 0.0524(14) 0.0115(12) 0.0102(12) 0.0251(13)
C53 0.073(2) 0.086(2) 0.074(2) 0.0231(17) 0.0216(16) 0.0423(18)
C54 0.112(3) 0.083(2) 0.0670(19) 0.0207(17) 0.0317(19) 0.063(2)
C55 0.108(3) 0.0610(18) 0.0628(18) 0.0069(14) 0.0117(18) 0.0424(19)
C56 0.083(2) 0.0513(15) 0.0566(15) 0.0109(12) 0.0135(14) 0.0249(14)
C61 0.084(3) 0.090(3) 0.047(2) -0.002(2) 0.021(2) 0.005(2)
Cl1 0.0749(13) 0.1037(16) 0.1099(13) 0.0394(12) 0.0311(10) 0.0313(11)
Cl2 0.128(2) 0.157(3) 0.119(2) -0.0079(18) 0.0460(18) 0.0537(19)
C61A 0.107(9) 0.110(10) 0.098(10) 0.025(8) 0.030(7) 0.002(7)
Cl1A 0.123(6) 0.140(7) 0.094(5) 0.055(5) 0.043(4) 0.018(5)
Cl2A 0.039(2) 0.066(3) 0.025(2) 0.0006(14) 0.0003(14) 0.0238(17)

loop_
_atom_type_symbol
_atom_type_description
_atom_type_scat_dispersion_real
_atom_type_scat_dispersion_imag
_atom_type_scat_source
C C 0.0033 0.0016 'International Tables Vol C Tables 4.2.6.8 and 6.1.1.4'
H H 0.0000 0.0000 'International Tables Vol C Tables 4.2.6.8 and 6.1.1.4'
B B 0.0013 0.0007 'International Tables Vol C Tables 4.2.6.8 and 6.1.1.4'
F F 0.0171 0.0103 'International Tables Vol C Tables 4.2.6.8 and 6.1.1.4'
P P 0.1023 0.0942 'International Tables Vol C Tables 4.2.6.8 and 6.1.1.4'
Cl Cl 0.1484 0.1585 'International Tables Vol C Tables 4.2.6.8 and 6.1.1.4'

loop_
_geom_angle_atom_site_label_1
_geom_angle_atom_site_label_2
_geom_angle_atom_site_label_3
_geom_angle
C1 P1 C11 109.79(10)
C1 P1 C21 121.39(10)
C11 P1 C21 105.61(10)
C1 P1 C3 102.55(11)
C11 P1 C3 116.22(10)
C21 P1 C3 101.62(11)
C2 B1 C31 121.6(2)
C2 B1 C41 116.46(19)
C31 B1 C41 113.87(18)
C2 B1 C1 55.81(13)
C31 B1 C1 125.04(19)
C41 B1 C1 112.13(18)
C2 C1 B1 58.74(14)
C2 C1 P1 129.04(16)
B1 C1 P1 128.70(16)
C2 C1 H1 110.4
B1 C1 H1 110.4
P1 C1 H1 110.4
C1 C2 B1 65.44(15)
C1 C2 H2A 117.2
B1 C2 H2A 117.2
C1 C2 H2B 117.2
B1 C2 H2B 117.2
H2A C2 H2B 114.2
C51 C3 P1 110.99(16)
C51 C3 H3A 109.4
P1 C3 H3A 109.4
C51 C3 H3B 109.4
P1 C3 H3B 109.4
H3A C3 H3B 108.0
C16 C11 C12 119.4(2)
C16 C11 P1 121.83(17)
C12 C11 P1 118.77(16)
C13 C12 C11 118.7(2)
C13 C12 C17 115.9(2)
C11 C12 C17 125.4(2)
C14 C13 C12 122.7(2)
C14 C13 H13 118.7
C12 C13 H13 118.7
C13 C14 C15 117.7(2)
C13 C14 C18 121.3(3)
C15 C14 C18 121.0(3)
C14 C15 C16 122.7(2)
C14 C15 H15 118.6
C16 C15 H15 118.6
C15 C16 C11 118.6(2)
C15 C16 C19 117.1(2)
C11 C16 C19 124.3(2)
C12 C17 H17A 109.5
C12 C17 H17B 109.5
H17A C17 H17B 109.5
C12 C17 H17C 109.5
H17A C17 H17C 109.5
H17B C17 H17C 109.5
C14 C18 H18A 109.5
C14 C18 H18B 109.5
H18A C18 H18B 109.5
C14 C18 H18C 109.5
H18A C18 H18C 109.5
H18B C18 H18C 109.5
C16 C19 H19A 109.5
C16 C19 H19B 109.5
H19A C19 H19B 109.5
C16 C19 H19C 109.5
H19A C19 H19C 109.5
H19B C19 H19C 109.5
C26 C21 C22 119.1(2)
C26 C21 P1 122.80(17)
C22 C21 P1 118.06(17)
C23 C22 C21 118.8(2)
C23 C22 C27 115.7(2)
C21 C22 C27 125.5(2)
C24 C23 C22 122.9(2)
C24 C23 H23 118.5
C22 C23 H23 118.5
C23 C24 C25 117.5(2)
C23 C24 C28 121.2(3)
C25 C24 C28 121.3(3)
C24 C25 C26 122.7(2)
C24 C25 H25 118.7
C26 C25 H25 118.7
C25 C26 C21 119.0(2)
C25 C26 C29 116.3(2)
C21 C26 C29 124.7(2)
C22 C27 H27A 109.5
C22 C27 H27B 109.5
H27A C27 H27B 109.5
C22 C27 H27C 109.5
H27A C27 H27C 109.5
H27B C27 H27C 109.5
C24 C28 H28A 109.5
C24 C28 H28B 109.5
H28A C28 H28B 109.5
C24 C28 H28C 109.5
H28A C28 H28C 109.5
H28B C28 H28C 109.5
C26 C29 H29A 109.5
C26 C29 H29B 109.5
H29A C29 H29B 109.5
C26 C29 H29C 109.5
H29A C29 H29C 109.5
H29B C29 H29C 109.5
C36 C31 C32 112.6(2)
C36 C31 B1 122.4(2)
C32 C31 B1 125.0(2)
F32 C32 C33 114.9(2)
F32 C32 C31 121.4(2)
C33 C32 C31 123.7(2)
F33 C33 C34 119.5(2)
F33 C33 C32 120.2(2)
C34 C33 C32 120.2(2)
F34 C34 C33 120.2(3)
F34 C34 C35 120.6(3)
C33 C34 C35 119.2(2)
F35 C35 C34 120.2(2)
F35 C35 C36 120.9(2)
C34 C35 C36 118.8(2)
F36 C36 C35 115.4(2)
F36 C36 C31 119.3(2)
C35 C36 C31 125.3(2)
C46 C41 C42 113.7(2)
C46 C41 B1 126.0(2)
C42 C41 B1 120.3(2)
F42 C42 C43 116.7(2)
F42 C42 C41 119.5(2)
C43 C42 C41 123.8(2)
F43 C43 C44 120.5(2)
F43 C43 C42 120.2(3)
C44 C43 C42 119.3(2)
F44 C44 C43 120.8(3)
F44 C44 C45 119.3(3)
C43 C44 C45 119.9(2)
F45 C45 C44 120.1(2)
F45 C45 C46 121.1(3)
C44 C45 C46 118.7(2)
F46 C46 C41 120.0(2)
F46 C46 C45 115.4(2)
C41 C46 C45 124.6(2)
C52 C51 C56 118.4(3)
C52 C51 C3 120.1(2)
C56 C51 C3 121.4(3)
C51 C52 C53 120.6(3)
C51 C52 H52 119.7
C53 C52 H52 119.7
C54 C53 C52 120.0(3)
C54 C53 H53 120.0
C52 C53 H53 120.0
C55 C54 C53 119.7(3)
C55 C54 H54 120.1
C53 C54 H54 120.1
C54 C55 C56 120.5(3)
C54 C55 H55 119.7
C56 C55 H55 119.7
C55 C56 C51 120.6(3)
C55 C56 H56 119.7
C51 C56 H56 119.7
Cl2 C61 Cl1 112.0(3)
Cl2 C61 H61A 109.2
Cl1 C61 H61A 109.2
Cl2 C61 H61B 109.2
Cl1 C61 H61B 109.2
H61A C61 H61B 107.9
Cl1A C61A Cl2A 123.2(12)
Cl1A C61A H61C 106.5
Cl2A C61A H61C 106.5
Cl1A C61A H61D 106.5
Cl2A C61A H61D 106.5
H61C C61A H61D 106.5

loop_
_geom_bond_atom_site_label_1
_geom_bond_atom_site_label_2
_geom_bond_distance
P1 C1 1.757(2)
P1 C11 1.825(2)
P1 C21 1.831(2)
P1 C3 1.845(2)
B1 C2 1.574(3)
B1 C31 1.613(3)
B1 C41 1.617(3)
B1 C1 1.675(3)
C1 C2 1.523(3)
C1 H1 0.9900
C2 H2A 0.9800
C2 H2B 0.9800
C3 C51 1.512(4)
C3 H3A 0.9800
C3 H3B 0.9800
C11 C16 1.413(3)
C11 C12 1.415(3)
C12 C13 1.394(3)
C12 C17 1.511(3)
C13 C14 1.380(4)
C13 H13 0.9400
C14 C15 1.383(4)
C14 C18 1.514(4)
C15 C16 1.395(3)
C15 H15 0.9400
C16 C19 1.502(3)
C17 H17A 0.9700
C17 H17B 0.9700
C17 H17C 0.9700
C18 H18A 0.9700
C18 H18B 0.9700
C18 H18C 0.9700
C19 H19A 0.9700
C19 H19B 0.9700
C19 H19C 0.9700
C21 C26 1.408(3)
C21 C22 1.419(3)
C22 C23 1.384(4)
C22 C27 1.518(4)
C23 C24 1.377(4)
C23 H23 0.9400
C24 C25 1.386(4)
C24 C28 1.508(4)
C25 C26 1.387(3)
C25 H25 0.9400
C26 C29 1.506(3)
C27 H27A 0.9700
C27 H27B 0.9700
C27 H27C 0.9700
C28 H28A 0.9700
C28 H28B 0.9700
C28 H28C 0.9700
C29 H29A 0.9700
C29 H29B 0.9700
C29 H29C 0.9700
C31 C36 1.391(3)
C31 C32 1.398(3)
F32 C32 1.344(3)
C32 C33 1.381(4)
C33 F33 1.345(3)
C33 C34 1.366(4)
C34 F34 1.340(3)
C34 C35 1.373(4)
C35 F35 1.338(3)
C35 C36 1.378(4)
F36 C36 1.353(3)
C41 C46 1.381(3)
C41 C42 1.390(3)
F42 C42 1.346(3)
C42 C43 1.388(3)
C43 F43 1.344(3)
C43 C44 1.364(4)
C44 F44 1.347(3)
C44 C45 1.374(4)
C45 F45 1.343(3)
C45 C46 1.384(4)
F46 C46 1.360(3)
C51 C52 1.388(4)
C51 C56 1.394(4)
C52 C53 1.388(4)
C52 H52 0.9400
C53 C54 1.386(5)
C53 H53 0.9400
C54 C55 1.370(5)
C54 H54 0.9400
C55 C56 1.381(5)
C55 H55 0.9400
C56 H56 0.9400
C61 Cl2 1.655(5)
C61 Cl1 1.770(5)
C61 H61A 0.9800
C61 H61B 0.9800
C61A Cl1A 1.725(14)
C61A Cl2A 1.758(14)
C61A H61C 0.9800
C61A H61D 0.9800

loop_
_geom_torsion_atom_site_label_1
_geom_torsion_atom_site_label_2
_geom_torsion_atom_site_label_3
_geom_torsion_atom_site_label_4
_geom_torsion
C31 B1 C1 C2 107.3(2)
C41 B1 C1 C2 -107.8(2)
C2 B1 C1 P1 -117.2(2)
C31 B1 C1 P1 -10.0(3)
C41 B1 C1 P1 134.98(18)
C11 P1 C1 C2 -59.1(2)
C21 P1 C1 C2 64.6(2)
C3 P1 C1 C2 176.8(2)
C11 P1 C1 B1 19.0(2)
C21 P1 C1 B1 142.66(18)
C3 P1 C1 B1 -105.16(19)
P1 C1 C2 B1 116.7(2)
C31 B1 C2 C1 -113.4(2)
C41 B1 C2 C1 99.8(2)
C1 P1 C3 C51 -75.1(2)
C11 P1 C3 C51 165.19(17)
C21 P1 C3 C51 51.1(2)
C1 P1 C11 C16 -92.78(19)
C21 P1 C11 C16 134.74(18)
C3 P1 C11 C16 23.0(2)
C1 P1 C11 C12 87.75(18)
C21 P1 C11 C12 -44.73(19)
C3 P1 C11 C12 -156.49(17)
C16 C11 C12 C13 -2.5(3)
P1 C11 C12 C13 176.96(17)
C16 C11 C12 C17 177.4(2)
P1 C11 C12 C17 -3.1(3)
C11 C12 C13 C14 -0.8(3)
C17 C12 C13 C14 179.3(2)
C12 C13 C14 C15 3.0(4)
C12 C13 C14 C18 -177.5(2)
C13 C14 C15 C16 -1.9(4)
C18 C14 C15 C16 178.6(3)
C14 C15 C16 C11 -1.4(4)
C14 C15 C16 C19 178.0(2)
C12 C11 C16 C15 3.6(3)
P1 C11 C16 C15 -175.91(17)
C12 C11 C16 C19 -175.8(2)
P1 C11 C16 C19 4.8(3)
C1 P1 C21 C26 6.9(2)
C11 P1 C21 C26 132.51(19)
C3 P1 C21 C26 -105.8(2)
C1 P1 C21 C22 -175.81(17)
C11 P1 C21 C22 -50.2(2)
C3 P1 C21 C22 71.5(2)
C26 C21 C22 C23 -2.8(3)
P1 C21 C22 C23 179.80(19)
C26 C21 C22 C27 175.2(2)
P1 C21 C22 C27 -2.2(3)
C21 C22 C23 C24 1.7(4)
C27 C22 C23 C24 -176.6(3)
C22 C23 C24 C25 0.5(4)
C22 C23 C24 C28 178.8(3)
C23 C24 C25 C26 -1.6(4)
C28 C24 C25 C26 -180.0(3)
C24 C25 C26 C21 0.5(4)
C24 C25 C26 C29 179.9(3)
C22 C21 C26 C25 1.8(3)
P1 C21 C26 C25 179.03(19)
C22 C21 C26 C29 -177.6(2)
P1 C21 C26 C29 -0.4(4)
C2 B1 C31 C36 171.2(2)
C41 B1 C31 C36 -41.3(3)
C1 B1 C31 C36 103.2(3)
C2 B1 C31 C32 -11.7(3)
C41 B1 C31 C32 135.9(2)
C1 B1 C31 C32 -79.7(3)
C36 C31 C32 F32 178.7(2)
B1 C31 C32 F32 1.3(3)
C36 C31 C32 C33 -2.6(3)
B1 C31 C32 C33 -179.9(2)
F32 C32 C33 F33 2.1(3)
C31 C32 C33 F33 -176.7(2)
F32 C32 C33 C34 -179.1(2)
C31 C32 C33 C34 2.1(4)
F33 C33 C34 F34 -0.7(4)
C32 C33 C34 F34 -179.6(3)
F33 C33 C34 C35 178.0(3)
C32 C33 C34 C35 -0.8(4)
F34 C34 C35 F35 0.8(5)
C33 C34 C35 F35 -178.0(3)
F34 C34 C35 C36 179.0(3)
C33 C34 C35 C36 0.3(4)
F35 C35 C36 F36 -1.1(4)
C34 C35 C36 F36 -179.3(3)
F35 C35 C36 C31 177.3(3)
C34 C35 C36 C31 -1.0(4)
C32 C31 C36 F36 -179.7(2)
B1 C31 C36 F36 -2.3(4)
C32 C31 C36 C35 2.0(4)
B1 C31 C36 C35 179.5(2)
C2 B1 C41 C46 -115.2(2)
C31 B1 C41 C46 95.5(3)
C1 B1 C41 C46 -53.6(3)
C2 B1 C41 C42 65.6(3)
C31 B1 C41 C42 -83.7(3)
C1 B1 C41 C42 127.2(2)
C46 C41 C42 F42 -179.6(2)
B1 C41 C42 F42 -0.3(3)
C46 C41 C42 C43 -0.3(3)
B1 C41 C42 C43 179.0(2)
F42 C42 C43 F43 -0.3(3)
C41 C42 C43 F43 -179.6(2)
F42 C42 C43 C44 179.3(2)
C41 C42 C43 C44 0.0(4)
F43 C43 C44 F44 1.2(4)
C42 C43 C44 F44 -178.4(2)
F43 C43 C44 C45 179.8(2)
C42 C43 C44 C45 0.2(4)
F44 C44 C45 F45 0.2(4)
C43 C44 C45 F45 -178.5(2)
F44 C44 C45 C46 178.5(2)
C43 C44 C45 C46 -0.1(4)
C42 C41 C46 F46 179.8(2)
B1 C41 C46 F46 0.6(3)
C42 C41 C46 C45 0.4(3)
B1 C41 C46 C45 -178.9(2)
F45 C45 C46 F46 -1.3(3)
C44 C45 C46 F46 -179.6(2)
F45 C45 C46 C41 178.2(2)
C44 C45 C46 C41 -0.2(4)
P1 C3 C51 C52 94.3(2)
P1 C3 C51 C56 -85.9(3)
C56 C51 C52 C53 2.9(4)
C3 C51 C52 C53 -177.2(2)
C51 C52 C53 C54 -0.7(4)
C52 C53 C54 C55 -1.6(5)
C53 C54 C55 C56 1.6(5)
C54 C55 C56 C51 0.6(5)
C52 C51 C56 C55 -2.8(4)
C3 C51 C56 C55 177.3(2)
